data_7050626
loop_
_publ_author_name
'Ho, Victoria M.'
'Watson, Lori A.'
'Huffman, John C.'
'Caulton, Kenneth G.'

_publ_section_title
;
 Double C(sp3) dehydrogenation as a route to coordinated Arduengo
 carbenes: experiment and computation on comparative
 ?-acidityElectronic supplementary information (ESI) available:
 crystallographic data. See http://www.rsc.org/suppdata/nj/b3/b305249d/
;
_journal_issue 10
_journal_name_full 'New Journal of Chemistry'
_journal_page_first 1446
_journal_paper_doi 10.1039/b305249d
_journal_volume 27
_journal_year 2003
_chemical_formula_moiety 'C23 H51 Cl N2 P2 Ru, 2(C6 H6)'
_chemical_formula_sum 'C35 H63 Cl N2 P2 Ru'
_chemical_formula_weight 710.369
_space_group_IT_number 61
_symmetry_cell_setting orthorhombic
_symmetry_space_group_name_Hall '-P 2ac 2ab'
_symmetry_space_group_name_H-M 'P b c a'
_audit_creation_method 'minor manual editing of SDT2CIF v. 1.2 BETA  output'
_cell_angle_alpha 90
_cell_angle_beta 90
_cell_angle_gamma 90
_cell_formula_units_Z 8
_cell_length_a 18.8912(6)
_cell_length_b 19.2995(6)
_cell_length_c 20.7963(7)
_cell_measurement_reflns_used 9499
_cell_measurement_temperature 113
_cell_measurement_theta_max 27.52
_cell_measurement_theta_min 2.24
_cell_volume 7582.1(4)
_computing_cell_refinement 'Bruker SMART'
_computing_data_collection 'Bruker SMART'
_computing_data_reduction 'Bruker SAINT'
_computing_molecular_graphics 'XTEL, local package'
_computing_publication_material 'XTEL, local package'
_computing_structure_refinement 'XTEL, local package'
_computing_structure_solution 'SHELXS-97 (Sheldrick, 1997)'
_diffrn_ambient_temperature 110(2)
_diffrn_detector 'CCD area detector'
_diffrn_detector_area_resol_mean 44.52
_diffrn_detector_type 'Bruker SMART 6000'
_diffrn_measured_fraction_theta_full .999
_diffrn_measured_fraction_theta_max .999
_diffrn_measurement_device 'three-circle goniometer with fixed chi'
_diffrn_measurement_device_type 'Bruker Platform goniometer'
_diffrn_measurement_method '\w scans'
_diffrn_radiation_type 'Mo K\a'
_diffrn_radiation_wavelength 0.71073
_diffrn_reflns_av_R_equivalents .096
_diffrn_reflns_limit_h_max 24
_diffrn_reflns_limit_h_min -24
_diffrn_reflns_limit_k_max 24
_diffrn_reflns_limit_k_min -25
_diffrn_reflns_limit_l_max 27
_diffrn_reflns_limit_l_min -27
_diffrn_reflns_number 87434
_diffrn_reflns_theta_full 27.52
_diffrn_reflns_theta_max 27.52
_diffrn_reflns_theta_min 2.16
_diffrn_standards_decay_% -0.01
_diffrn_standards_number 9500
_exptl_absorpt_coefficient_mu 0.5929
_exptl_absorpt_correction_T_max .819
_exptl_absorpt_correction_T_min .910
_exptl_absorpt_correction_type semi-empirical
_exptl_absorpt_process_details 'SADABS 2.03 (Sheldrick, 2000)'
_exptl_crystal_colour orange
_exptl_crystal_density_diffrn 1.245
_exptl_crystal_density_method 'not measured'
_exptl_crystal_description needle
_exptl_crystal_F_000 3024
_exptl_crystal_size_max .35
_exptl_crystal_size_mid .12
_exptl_crystal_size_min .05
_refine_diff_density_max .556
_refine_diff_density_min -.464
_refine_ls_extinction_coef -0.241E-7
_refine_ls_extinction_expression
;
Larson, A. C. (1967).  Acta Cryst. 23, p. 664.  Eq. (3)
;
_refine_ls_extinction_method Zachariasen
_refine_ls_goodness_of_fit_ref 0.6433
_refine_ls_hydrogen_treatment refall
_refine_ls_matrix_type full
_refine_ls_number_parameters 649
_refine_ls_number_reflns 4543
_refine_ls_R_factor_gt 0.0296
_refine_ls_shift/su_max 0.0903
_refine_ls_structure_factor_coef Fsqd
_refine_ls_weighting_details 'w^-1^ = \s^2^(F)+(.07F)^2^'
_refine_ls_weighting_scheme calc
_refine_ls_wR_factor_ref 0.0286
_reflns_number_gt 4543
_reflns_number_total 8717
_reflns_threshold_expression 'Fo^2^ > 2.33\s(Fo^2^)'
_cod_data_source_file b305249d.txt
_cod_data_source_block msc01087
_cod_database_code 7050626

loop_
_symmetry_equiv_pos_as_xyz
x,y,z
1/2-x,1/2+y,z
x,1/2-y,1/2+z
1/2-x,-y,1/2+z
1/2+x,y,1/2-z
-x,1/2+y,1/2-z
1/2+x,1/2-y,-z
-x,-y,-z

loop_
_atom_site_label
_atom_site_type_symbol
_atom_site_fract_x
_atom_site_fract_y
_atom_site_fract_z
_atom_site_U_iso_or_equiv
_atom_site_adp_type
_atom_site_occupancy
_atom_site_disorder_group
_atom_site_disorder_assembly
Ru1 RU 0.50968(10) 0.12784(10) 0.26393(5) 0.01148(12) Uani 0.875 0 .
Cl2 CL 0.63732(10) 0.13904(10) 0.28275(10) 0.0182(6) Uani 0.875 0 .
C3 C 0.4206(2) 0.0766(3) 0.2521(2) 0.0210(14) Uani 1 0 .
N4 N 0.4160(2) 0.0052(2) 0.2505(2) 0.0252(14) Uani 1 0 .
C5 C 0.3476(3) -0.0183(3) 0.2427(3) 0.0323(17) Uani 1 0 .
C6 C 0.3066(3) 0.0386(3) 0.2386(3) 0.0331(17) Uani 1 0 .
N7 N 0.3508(2) 0.0957(2) 0.2441(2) 0.0240(14) Uani 1 0 .
C8 C 0.4770(3) -0.0400(3) 0.2598(3) 0.0339(17) Uani 1 0 .
C9 C 0.3245(3) 0.1670(3) 0.2405(4) 0.0315(19) Uani 1 0 .
P10 P 0.48793(10) 0.14893(10) 0.37325(10) 0.0139(6) Uani 0.875 0 .
C11 C 0.3981(3) 0.1253(3) 0.4048(3) 0.0265(16) Uani 1 0 .
C12 C 0.3738(3) 0.1586(4) 0.4675(3) 0.039(2) Uani 1 0 .
C13 C 0.3881(3) 0.0464(3) 0.4094(3) 0.037(2) Uani 1 0 .
C14 C 0.5555(3) 0.1125(3) 0.4275(3) 0.0265(17) Uani 1 0 .
C15 C 0.5669(4) 0.0350(3) 0.4165(3) 0.0332(19) Uani 1 0 .
C16 C 0.5509(3) 0.1275(4) 0.4993(3) 0.0335(17) Uani 1 0 .
C17 C 0.4915(3) 0.2427(3) 0.3945(3) 0.0273(17) Uani 1 0 .
C18 C 0.4344(3) 0.2850(3) 0.3604(3) 0.036(2) Uani 1 0 .
C19 C 0.5639(3) 0.2746(4) 0.3806(4) 0.037(2) Uani 1 0 .
P20 P 0.52717(10) 0.14181(10) 0.15292(10) 0.0152(6) Uani 0.875 0 .
C21 C 0.4571(3) 0.1063(3) 0.0971(3) 0.0304(19) Uani 1 0 .
C22 C 0.4510(3) 0.1374(4) 0.0299(3) 0.040(2) Uani 1 0 .
C23 C 0.4610(4) 0.0275(4) 0.0917(3) 0.040(2) Uani 1 0 .
C24 C 0.6151(3) 0.1138(3) 0.1209(3) 0.0280(17) Uani 1 0 .
C25 C 0.6331(3) 0.0384(3) 0.1405(3) 0.038(2) Uani 1 0 .
C26 C 0.6327(3) 0.1259(4) 0.0506(3) 0.0386(19) Uani 1 0 .
C27 C 0.5282(3) 0.2351(3) 0.1300(3) 0.0324(17) Uani 1 0 .
C28 C 0.4569(4) 0.2716(4) 0.1407(3) 0.038(2) Uani 1 0 .
C29 C 0.5868(4) 0.2750(3) 0.1644(4) 0.042(2) Uani 1 0 .
C30 C 0.7480(3) 0.1583(4) 0.4343(4) 0.037(2) Uani 1 0 .
C31 C 0.7574(4) 0.0878(4) 0.4417(4) 0.042(3) Uani 1 0 .
C32 C 0.7624(4) 0.0602(4) 0.5031(4) 0.044(3) Uani 1 0 .
C33 C 0.7573(4) 0.1023(4) 0.5554(4) 0.044(3) Uani 1 0 .
C34 C 0.7488(3) 0.1728(4) 0.5475(4) 0.041(3) Uani 1 0 .
C35 C 0.7443(3) 0.1997(4) 0.4873(4) 0.039(3) Uani 1 0 .
C36 C 0.8155(3) 0.1155(3) 0.7460(3) 0.0346(19) Uani 1 0 .
C37 C 0.8273(3) 0.0781(3) 0.8018(3) 0.0411(19) Uani 1 0 .
C38 C 0.7916(3) 0.0975(3) 0.8579(3) 0.042(2) Uani 1 0 .
C39 C 0.7457(3) 0.1525(3) 0.8569(3) 0.039(2) Uani 1 0 .
C40 C 0.7343(3) 0.1891(3) 0.8012(3) 0.038(2) Uani 1 0 .
C41 C 0.7690(3) 0.1709(3) 0.7460(3) 0.0364(19) Uani 1 0 .
Ru1A RU 0.4968(6) 0.1255(7) 0.2485(5) 0.065(4) Uani 0.125 0 .
Cl2A CL 0.3595(13) 0.143(2) 0.2227(16) 0.157(19) Uani 0.125 0 .
P10A P 0.4759(17) 0.1371(17) 0.3556(15) 0.103(13) Uiso 0.125 0 .
P20A P 0.5153(17) 0.1340(18) 0.1375(15) 0.097(13) Uiso 0.125 0 .
H1 H 0.462(3) 0.186(3) 0.258(2) 0.029(14) Uiso 1 0 .
H2 H 0.334(3) -0.074(3) 0.240(3) 0.031(15) Uiso 1 0 .
H3 H 0.250(4) 0.044(3) 0.233(3) 0.06(2) Uiso 1 0 .
H4 H 0.526(3) -0.018(3) 0.250(2) 0.032(15) Uiso 1 0 .
H5 H 0.492(4) -0.078(4) 0.225(4) 0.10(3) Uiso 1 0 .
H6 H 0.483(4) -0.056(4) 0.314(4) 0.09(3) Uiso 1 0 .
H7 H 0.360(4) 0.206(4) 0.283(4) 0.11(3) Uiso 1 0 .
H8 H 0.272(4) 0.170(3) 0.246(3) 0.06(2) Uiso 1 0 .
H9 H 0.338(4) 0.192(4) 0.191(4) 0.08(2) Uiso 1 0 .
H10 H 0.369(2) 0.143(2) 0.372(2) 0.012(13) Uiso 1 0 .
H11 H 0.326(4) 0.143(4) 0.473(3) 0.06(2) Uiso 1 0 .
H12 H 0.374(4) 0.219(4) 0.460(4) 0.09(3) Uiso 1 0 .
H13 H 0.402(4) 0.144(3) 0.504(3) 0.06(2) Uiso 1 0 .
H14 H 0.416(3) 0.028(3) 0.453(3) 0.05(2) Uiso 1 0 .
H15 H 0.402(3) 0.016(3) 0.369(3) 0.027(15) Uiso 1 0 .
H16 H 0.341(4) 0.029(4) 0.412(3) 0.07(2) Uiso 1 0 .
H17 H 0.585(3) 0.133(3) 0.414(3) 0.027(16) Uiso 1 0 .
H18 H 0.613(3) 0.017(3) 0.438(3) 0.048(19) Uiso 1 0 .
H19 H 0.571(4) 0.017(4) 0.371(4) 0.08(3) Uiso 1 0 .
H20 H 0.525(3) 0.002(3) 0.435(3) 0.030(15) Uiso 1 0 .
H21 H 0.509(3) 0.098(3) 0.523(3) 0.053(19) Uiso 1 0 .
H22 H 0.536(3) 0.175(3) 0.506(3) 0.051(19) Uiso 1 0 .
H23 H 0.596(3) 0.110(3) 0.528(3) 0.050(19) Uiso 1 0 .
H24 H 0.480(2) 0.242(2) 0.443(2) 0.013(11) Uiso 1 0 .
H25 H 0.438(3) 0.332(3) 0.374(3) 0.047(19) Uiso 1 0 .
H26 H 0.379(3) 0.262(3) 0.366(3) 0.047(18) Uiso 1 0 .
H27 H 0.438(3) 0.283(3) 0.311(3) 0.033(16) Uiso 1 0 .
H28 H 0.571(4) 0.269(4) 0.332(4) 0.08(3) Uiso 1 0 .
H29 H 0.601(4) 0.249(4) 0.407(4) 0.07(2) Uiso 1 0 .
H30 H 0.559(3) 0.328(4) 0.397(3) 0.06(2) Uiso 1 0 .
H31 H 0.414(3) 0.116(2) 0.122(2) 0.020(14) Uiso 1 0 .
H32 H 0.484(3) 0.127(3) 0.004(3) 0.036(16) Uiso 1 0 .
H33 H 0.443(3) 0.193(4) 0.033(3) 0.05(2) Uiso 1 0 .
H34 H 0.412(3) 0.116(3) 0.008(3) 0.028(15) Uiso 1 0 .
H35 H 0.420(3) 0.012(3) 0.075(3) 0.023(15) Uiso 1 0 .
H36 H 0.468(3) 0.002(3) 0.133(3) 0.021(14) Uiso 1 0 .
H37 H 0.502(3) 0.011(3) 0.061(3) 0.047(18) Uiso 1 0 .
H38 H 0.649(3) 0.135(3) 0.148(3) 0.035(15) Uiso 1 0 .
H39 H 0.605(3) 0.003(3) 0.108(3) 0.051(19) Uiso 1 0 .
H40 H 0.617(3) 0.026(3) 0.186(3) 0.051(19) Uiso 1 0 .
H41 H 0.688(3) 0.028(3) 0.133(3) 0.043(18) Uiso 1 0 .
H42 H 0.684(3) 0.113(3) 0.041(3) 0.050(19) Uiso 1 0 .
H43 H 0.620(3) 0.170(3) 0.036(3) 0.026(15) Uiso 1 0 .
H44 H 0.607(4) 0.093(4) 0.016(3) 0.07(2) Uiso 1 0 .
H45 H 0.529(3) 0.236(3) 0.084(3) 0.038(16) Uiso 1 0 .
H46 H 0.441(3) 0.271(3) 0.190(3) 0.06(2) Uiso 1 0 .
H47 H 0.417(3) 0.248(3) 0.117(2) 0.019(14) Uiso 1 0 .
H48 H 0.458(3) 0.317(3) 0.124(3) 0.040(18) Uiso 1 0 .
H49 H 0.586(3) 0.329(3) 0.149(3) 0.051(19) Uiso 1 0 .
H50 H 0.637(3) 0.254(3) 0.158(3) 0.041(18) Uiso 1 0 .
H51 H 0.582(3) 0.270(3) 0.212(3) 0.05(2) Uiso 1 0 .
H52 H 0.746(3) 0.177(3) 0.393(3) 0.032(16) Uiso 1 0 .
H53 H 0.757(4) 0.061(4) 0.410(4) 0.07(3) Uiso 1 0 .
H54 H 0.764(4) 0.012(4) 0.509(3) 0.06(2) Uiso 1 0 .
H55 H 0.751(3) 0.084(3) 0.594(3) 0.05(2) Uiso 1 0 .
H56 H 0.746(3) 0.199(3) 0.579(3) 0.05(2) Uiso 1 0 .
H57 H 0.739(3) 0.241(4) 0.483(3) 0.06(2) Uiso 1 0 .
H58 H 0.839(3) 0.107(3) 0.702(3) 0.037(16) Uiso 1 0 .
H59 H 0.859(4) 0.031(4) 0.797(3) 0.07(2) Uiso 1 0 .
H60 H 0.799(3) 0.076(4) 0.902(3) 0.06(2) Uiso 1 0 .
H61 H 0.719(3) 0.163(3) 0.894(3) 0.06(2) Uiso 1 0 .
H62 H 0.708(4) 0.231(5) 0.804(4) 0.10(3) Uiso 1 0 .
H63 H 0.758(3) 0.202(3) 0.705(3) 0.053(19) Uiso 1 0 .

loop_
_atom_site_aniso_label
_atom_site_aniso_U_11
_atom_site_aniso_U_22
_atom_site_aniso_U_33
_atom_site_aniso_U_12
_atom_site_aniso_U_13
_atom_site_aniso_U_23
Ru1 0.0103(2) 0.0134(2) 0.0107(2) -0.0007(3) -0.0004(2) 0.0006(3)
Cl2 0.0096(10) 0.0306(10) 0.0145(10) -0.0013(10) 0.0002(4) -0.0008(10)
C3 0.024(2) 0.022(2) 0.017(3) 0.001(2) 0.003(2) 0.001(2)
N4 0.028(2) 0.020(2) 0.027(3) -0.004(2) -0.000(2) -0.001(2)
C5 0.027(3) 0.032(3) 0.038(3) -0.009(2) 0.001(2) -0.003(3)
C6 0.028(3) 0.035(3) 0.036(3) -0.007(2) 0.001(3) -0.002(3)
N7 0.020(2) 0.028(2) 0.023(3) -0.002(2) -0.001(2) -0.005(2)
C8 0.036(3) 0.026(3) 0.040(3) 0.004(2) -0.000(3) 0.001(3)
C9 0.018(3) 0.034(3) 0.043(4) 0.005(2) 0.001(3) 0.000(3)
P10 0.0118(10) 0.0172(10) 0.0127(10) -0.0006(10) 0.0016(10) -0.0008(10)
C11 0.022(2) 0.031(3) 0.026(3) 0.001(3) 0.002(2) 0.003(3)
C12 0.026(3) 0.061(5) 0.031(4) -0.001(3) 0.011(3) -0.000(3)
C13 0.035(4) 0.037(4) 0.039(4) -0.010(3) 0.007(3) 0.003(3)
C14 0.019(3) 0.032(3) 0.029(3) 0.000(2) 0.000(2) 0.003(2)
C15 0.049(4) 0.028(3) 0.022(3) 0.012(3) -0.005(3) -0.003(3)
C16 0.041(3) 0.033(3) 0.027(3) 0.007(3) -0.005(2) -0.005(3)
C17 0.026(3) 0.025(3) 0.031(3) 0.001(2) 0.004(2) -0.003(2)
C18 0.043(4) 0.028(4) 0.036(4) 0.011(3) -0.004(3) -0.005(3)
C19 0.034(3) 0.035(4) 0.041(4) -0.001(3) 0.003(3) -0.004(3)
P20 0.0143(10) 0.0174(10) 0.0140(10) -0.0004(10) 0.0026(10) 0.0004(10)
C21 0.029(3) 0.043(4) 0.019(3) -0.004(3) 0.003(2) 0.001(2)
C22 0.032(3) 0.063(5) 0.026(3) 0.000(3) 0.001(3) 0.005(3)
C23 0.052(4) 0.043(4) 0.025(3) -0.010(3) -0.004(3) -0.004(3)
C24 0.025(3) 0.030(3) 0.029(3) 0.003(2) 0.009(2) -0.003(2)
C25 0.038(4) 0.037(4) 0.038(4) 0.011(3) 0.008(3) -0.001(3)
C26 0.036(3) 0.046(4) 0.034(3) 0.004(3) 0.010(2) 0.002(3)
C27 0.041(3) 0.031(3) 0.025(3) 0.004(3) 0.009(2) 0.004(3)
C28 0.046(4) 0.032(4) 0.037(4) 0.015(3) 0.010(3) 0.009(3)
C29 0.051(4) 0.024(3) 0.050(5) -0.006(3) 0.007(3) 0.003(3)
C30 0.032(4) 0.057(4) 0.023(4) -0.008(3) -0.003(2) 0.010(4)
C31 0.033(4) 0.053(5) 0.041(5) -0.008(3) 0.002(3) -0.010(4)
C32 0.050(4) 0.036(4) 0.048(5) -0.005(3) 0.000(3) 0.011(4)
C33 0.042(4) 0.063(5) 0.028(4) -0.002(3) 0.001(3) 0.014(4)
C34 0.042(4) 0.049(4) 0.031(5) 0.001(3) -0.005(3) -0.007(4)
C35 0.037(4) 0.037(4) 0.042(5) -0.001(3) -0.008(3) 0.008(4)
C36 0.037(3) 0.031(3) 0.035(4) -0.004(2) 0.005(2) -0.005(3)
C37 0.033(3) 0.034(3) 0.056(4) 0.001(3) -0.005(3) -0.002(3)
C38 0.051(4) 0.041(4) 0.035(4) -0.001(3) -0.010(3) 0.001(3)
C39 0.046(4) 0.038(3) 0.034(4) -0.002(3) 0.005(3) -0.012(3)
C40 0.041(3) 0.019(3) 0.055(5) 0.001(3) 0.001(3) -0.005(3)
C41 0.040(3) 0.023(3) 0.046(4) -0.006(2) 0.000(3) 0.004(3)
Ru1A 0.050(6) 0.057(5) 0.090(8) 0.010(5) 0.046(5) 0.006(6)
Cl2A 0.051(13) 0.28(5) 0.14(3) -0.02(2) -0.012(14) 0.11(3)

loop_
_atom_type_symbol
_atom_type_description
_atom_type_scat_dispersion_real
_atom_type_scat_dispersion_imag
_atom_type_scat_source
RU Ru -1.42 0.836 'International Tables Vol. IV (1974) Table 2.2B'
CL Cl 0.132 0.159 'International Tables Vol. IV (1974) Table 2.2B'
P P 0.09 0.095 'International Tables Vol. IV (1974) Table 2.2B'
N N 0.004 0.003 'International Tables Vol. IV (1974) Table 2.2B'
C C 0.002 0.002 'International Tables Vol. IV (1974) Table 2.2B'
H H 0 0 'International Tables Vol. IV (1974) Table 2.2B'

loop_
_geom_angle_atom_site_label_1
_geom_angle_atom_site_label_2
_geom_angle_atom_site_label_3
_geom_angle
_geom_angle_site_symmetry_1
_geom_angle_site_symmetry_2
_geom_angle_site_symmetry_3
_geom_angle_publ_flag
Ru1A Ru1 Cl2 136.7(18) . . . no
Ru1A Ru1 P10 132.8(18) . . . no
Ru1A Ru1 P20 47.2(17) . . . no
Ru1A Ru1 P10A 125(2) . . . no
Ru1A Ru1 C3 48.0(18) . . . no
Cl2 Ru1 P10 90.13(6) . . . no
Cl2 Ru1 P20 90.49(7) . . . no
Cl2 Ru1 P10A 98.7(9) . . . no
Cl2 Ru1 C3 154.85(16) . . . no
P10 Ru1 P20 163.28(8) . . . no
P10 Ru1 P10A 9.5(9) . . . no
P10 Ru1 C3 93.35(15) . . . no
P20 Ru1 P10A 164.4(10) . . . no
P20 Ru1 C3 93.18(14) . . . no
P10A Ru1 C3 83.8(9) . . . no
Ru1 Ru1A P20 124.7(19) . . . no
Ru1 Ru1A P10A 47.1(18) . . . no
Ru1 Ru1A P20A 133(2) . . . no
Ru1 Ru1A C3 122(2) . . . no
P20 Ru1A P10A 164.5(10) . . . no
P20 Ru1A P20A 8.8(8) . . . no
P20 Ru1A C3 110.7(6) . . . no
P10A Ru1A P20A 170.2(13) . . . no
P10A Ru1A C3 82.3(9) . . . no
P20A Ru1A C3 101.9(9) . . . no
N7 Cl2A C3 48.1(15) . . . no
N7 Cl2A C9 99(3) . . . no
C3 Cl2A C9 134(3) . . . no
Ru1 P10 P10A 43(4) . . . no
Ru1 P10 C11 117.05(19) . . . no
Ru1 P10 C14 113.97(19) . . . no
Ru1 P10 C17 113.07(18) . . . no
P10A P10 C11 74(4) . . . no
P10A P10 C14 127(4) . . . no
P10A P10 C17 131(4) . . . no
C11 P10 C14 108.7(3) . . . no
C11 P10 C17 100.7(3) . . . no
C14 P10 C17 101.5(3) . . . no
Ru1 P20 Ru1A 8.2(3) . . . no
Ru1 P20 P20A 129(5) . . . no
Ru1 P20 C21 117.62(18) . . . no
Ru1 P20 C24 116.2(2) . . . no
Ru1 P20 C27 111.4(2) . . . no
Ru1A P20 P20A 122(5) . . . no
Ru1A P20 C21 109.7(3) . . . no
Ru1A P20 C24 122.6(4) . . . no
Ru1A P20 C27 113.0(4) . . . no
P20A P20 C21 13(5) . . . no
P20A P20 C24 96(5) . . . no
P20A P20 C27 99(5) . . . no
C21 P20 C24 107.4(3) . . . no
C21 P20 C27 101.6(3) . . . no
C24 P20 C27 100.3(3) . . . no
Ru1 P10A Ru1A 8.4(3) . . . no
Ru1 P10A P10 127(5) . . . no
Ru1 P10A C11 141.4(17) . . . no
Ru1 P10A C14 114.4(15) . . . no
Ru1 P10A C17 112.6(15) . . . no
Ru1A P10A P10 135(5) . . . no
Ru1A P10A C11 133.1(16) . . . no
Ru1A P10A C14 122.2(15) . . . no
Ru1A P10A C17 115.2(15) . . . no
P10 P10A C11 91(4) . . . no
P10 P10A C14 43(3) . . . no
P10 P10A C17 40(3) . . . no
C11 P10A C14 98.4(14) . . . no
C11 P10A C17 91.0(14) . . . no
C14 P10A C17 81.8(10) . . . no
Ru1A P20A P20 50(4) . . . no
Ru1A P20A C21 115.0(19) . . . no
Ru1A P20A C24 107.7(14) . . . no
Ru1A P20A C27 99.6(14) . . . no
P20 P20A C21 164(6) . . . no
P20 P20A C24 72(5) . . . no
P20 P20A C27 69(5) . . . no
C21 P20A C24 123(2) . . . no
C21 P20A C27 114(2) . . . no
C24 P20A C27 93.7(15) . . . no
C3 N4 C5 112.9(4) . . . no
C3 N4 C8 122.9(4) . . . no
C5 N4 C8 124.1(4) . . . no
Cl2A N7 C3 97.9(15) . . . no
Cl2A N7 C6 139.9(18) . . . no
Cl2A N7 C9 37(2) . . . no
C3 N7 C6 111.9(5) . . . no
C3 N7 C9 125.6(5) . . . no
C6 N7 C9 122.5(5) . . . no
Ru1 C3 Ru1A 10.1(4) . . . no
Ru1 C3 Cl2A 103.1(11) . . . no
Ru1 C3 N4 124.0(3) . . . no
Ru1 C3 N7 134.3(4) . . . no
Ru1A C3 Cl2A 97.3(11) . . . no
Ru1A C3 N4 126.8(6) . . . no
Ru1A C3 N7 130.3(6) . . . no
Cl2A C3 N4 130.7(13) . . . no
Cl2A C3 N7 33.9(9) . . . no
N4 C3 N7 101.7(4) . . . no
N4 C5 C6 106.2(5) . . . no
N7 C6 C5 107.2(5) . . . no
Cl2A C9 N7 44(2) . . . no
P10 C11 P10A 15.1(9) . . . no
P10 C11 C12 118.0(4) . . . no
P10 C11 C13 111.9(4) . . . no
P10A C11 C12 132.6(11) . . . no
P10A C11 C13 105.0(11) . . . no
C12 C11 C13 109.1(5) . . . no
P10 C14 P10A 10.3(9) . . . no
P10 C14 C15 112.3(4) . . . no
P10 C14 C16 119.3(4) . . . no
P10A C14 C15 102.0(9) . . . no
P10A C14 C16 126.5(9) . . . no
C15 C14 C16 109.9(5) . . . no
P10 C17 P10A 9.7(8) . . . no
P10 C17 C18 112.5(4) . . . no
P10 C17 C19 112.3(4) . . . no
P10A C17 C18 103.2(9) . . . no
P10A C17 C19 114.9(9) . . . no
C18 C17 C19 109.2(5) . . . no
P20 C21 P20A 3.6(13) . . . no
P20 C21 C22 118.2(4) . . . no
P20 C21 C23 111.9(4) . . . no
P20A C21 C22 115.6(14) . . . no
P20A C21 C23 111.4(14) . . . no
C22 C21 C23 109.1(5) . . . no
P20 C24 P20A 12.3(9) . . . no
P20 C24 C25 111.9(4) . . . no
P20 C24 C26 119.6(4) . . . no
P20A C24 C25 110.7(11) . . . no
P20A C24 C26 110.6(10) . . . no
C25 C24 C26 110.5(5) . . . no
P20 C27 P20A 12.1(9) . . . no
P20 C27 C28 113.4(4) . . . no
P20 C27 C29 112.1(4) . . . no
P20A C27 C28 109.5(11) . . . no
P20A C27 C29 123.5(10) . . . no
C28 C27 C29 109.6(5) . . . no
C31 C30 C35 119.6(8) . . . no
C30 C31 C32 119.4(8) . . . no
C31 C32 C33 120.1(7) . . . no
C32 C33 C34 120.1(8) . . . no
C33 C34 C35 119.6(8) . . . no
C30 C35 C34 121.2(7) . . . no
C37 C36 C41 120.4(6) . . . no
C36 C37 C38 118.8(6) . . . no
C37 C38 C39 120.0(6) . . . no
C38 C39 C40 120.7(6) . . . no
C39 C40 C41 120.1(6) . . . no
C36 C41 C40 120.1(6) . . . no
Ru1A Ru1 H1 69(3) . . . no
Cl2 Ru1 H1 124(2) . . . no
P10 Ru1 H1 81(2) . . . no
P20 Ru1 H1 85(2) . . . no
P10A Ru1 H1 80(2) . . . no
C3 Ru1 H1 81(2) . . . no
Ru1 Ru1A H1 95(3) . . . no
P20 Ru1A H1 98(2) . . . no
P10A Ru1A H1 72(2) . . . no
P20A Ru1A H1 99(2) . . . no
C3 Ru1A H1 94(2) . . . no
N7 Cl2A H7 108(4) . . . no
N7 Cl2A H8 90(3) . . . no
N7 Cl2A H9 150(4) . . . no
C3 Cl2A H7 104(3) . . . no
C3 Cl2A H8 134(3) . . . no
C3 Cl2A H9 159(4) . . . no
C9 Cl2A H7 49(4) . . . no
C9 Cl2A H8 19(2) . . . no
C9 Cl2A H9 65(5) . . . no
H7 Cl2A H8 67(4) . . . no
H7 Cl2A H9 82(6) . . . no
H8 Cl2A H9 67(4) . . . no
N4 C5 H2 123(3) . . . no
C6 C5 H2 131(3) . . . no
N7 C6 H3 122(3) . . . no
C5 C6 H3 131(3) . . . no
N4 C8 H4 116(3) . . . no
N4 C8 H5 122(4) . . . no
N4 C8 H6 112(4) . . . no
H4 C8 H5 85(5) . . . no
H4 C8 H6 102(5) . . . no
H5 C8 H6 116(6) . . . no
Cl2A C9 H7 101(4) . . . no
Cl2A C9 H8 145(5) . . . no
Cl2A C9 H9 72(4) . . . no
N7 C9 H7 109(4) . . . no
N7 C9 H8 113(4) . . . no
N7 C9 H9 111(4) . . . no
H7 C9 H8 113(5) . . . no
H7 C9 H9 104(5) . . . no
H8 C9 H9 107(5) . . . no
P10 C11 H10 101(3) . . . no
P10A C11 H10 92(3) . . . no
C12 C11 H10 107(3) . . . no
C13 C11 H10 109(3) . . . no
C11 C12 H11 105(4) . . . no
C11 C12 H12 108(4) . . . no
C11 C12 H13 112(4) . . . no
H11 C12 H12 109(5) . . . no
H11 C12 H13 110(5) . . . no
H12 C12 H13 113(6) . . . no
C11 C13 H14 108(3) . . . no
C11 C13 H15 118(3) . . . no
C11 C13 H16 118(4) . . . no
H14 C13 H15 110(5) . . . no
H14 C13 H16 107(5) . . . no
H15 C13 H16 95(5) . . . no
P10 C14 H17 95(4) . . . no
P10A C14 H17 98(4) . . . no
C15 C14 H17 111(5) . . . no
C16 C14 H17 109(4) . . . no
C14 C15 H18 112(3) . . . no
C14 C15 H19 120(4) . . . no
C14 C15 H20 115(3) . . . no
H18 C15 H19 102(5) . . . no
H18 C15 H20 105(4) . . . no
H19 C15 H20 101(5) . . . no
C14 C16 H21 112(3) . . . no
C14 C16 H22 110(4) . . . no
C14 C16 H23 115(3) . . . no
H21 C16 H22 103(5) . . . no
H21 C16 H23 100(4) . . . no
H22 C16 H23 116(5) . . . no
P10 C17 H24 102(3) . . . no
P10A C17 H24 109(3) . . . no
C18 C17 H24 108(3) . . . no
C19 C17 H24 113(3) . . . no
C17 C18 H25 109(4) . . . no
C17 C18 H26 112(3) . . . no
C17 C18 H27 113(3) . . . no
H25 C18 H26 114(5) . . . no
H25 C18 H27 110(5) . . . no
H26 C18 H27 99(4) . . . no
C17 C19 H28 105(4) . . . no
C17 C19 H29 109(4) . . . no
C17 C19 H30 105(3) . . . no
H28 C19 H29 114(6) . . . no
H28 C19 H30 114(6) . . . no
H29 C19 H30 109(5) . . . no
P20 C21 H31 102(3) . . . no
P20A C21 H31 105(3) . . . no
C22 C21 H31 110(3) . . . no
C23 C21 H31 105(3) . . . no
C21 C22 H32 115(4) . . . no
C21 C22 H33 110(3) . . . no
C21 C22 H34 108(3) . . . no
H32 C22 H33 113(5) . . . no
H32 C22 H34 100(5) . . . no
H33 C22 H34 110(5) . . . no
C21 C23 H35 108(3) . . . no
C21 C23 H36 116(3) . . . no
C21 C23 H37 113(3) . . . no
H35 C23 H36 106(4) . . . no
H35 C23 H37 107(5) . . . no
H36 C23 H37 106(4) . . . no
P20 C24 H38 105(3) . . . no
P20A C24 H38 118(3) . . . no
C25 C24 H38 96(4) . . . no
C26 C24 H38 111(3) . . . no
C24 C25 H39 109(3) . . . no
C24 C25 H40 113(4) . . . no
C24 C25 H41 110(3) . . . no
H39 C25 H40 107(5) . . . no
H39 C25 H41 105(5) . . . no
H40 C25 H41 112(5) . . . no
C24 C26 H42 111(3) . . . no
C24 C26 H43 113(3) . . . no
C24 C26 H44 117(4) . . . no
H42 C26 H43 114(5) . . . no
H42 C26 H44 99(5) . . . no
H43 C26 H44 102(5) . . . no
P20 C27 H45 106(3) . . . no
P20A C27 H45 96(4) . . . no
C28 C27 H45 98(3) . . . no
C29 C27 H45 117(3) . . . no
C27 C28 H46 113(4) . . . no
C27 C28 H47 113(3) . . . no
C27 C28 H48 110(4) . . . no
H46 C28 H47 105(5) . . . no
H46 C28 H48 112(5) . . . no
H47 C28 H48 104(5) . . . no
C27 C29 H49 110(3) . . . no
C27 C29 H50 114(3) . . . no
C27 C29 H51 110(4) . . . no
H49 C29 H50 111(4) . . . no
H49 C29 H51 112(5) . . . no
H50 C29 H51 100(5) . . . no
C31 C30 H52 120(4) . . . no
C35 C30 H52 121(4) . . . no
C30 C31 H53 121(6) . . . no
C32 C31 H53 119(6) . . . no
C31 C32 H54 120(4) . . . no
C33 C32 H54 119(4) . . . no
C32 C33 H55 120(5) . . . no
C34 C33 H55 119(5) . . . no
C33 C34 H56 121(5) . . . no
C35 C34 H56 120(5) . . . no
C30 C35 H57 119(5) . . . no
C34 C35 H57 120(5) . . . no
C37 C36 H58 127(3) . . . no
C41 C36 H58 113(3) . . . no
C36 C37 H59 116(4) . . . no
C38 C37 H59 124(4) . . . no
C37 C38 H60 125(4) . . . no
C39 C38 H60 114(4) . . . no
C38 C39 H61 119(4) . . . no
C40 C39 H61 120(4) . . . no
C39 C40 H62 118(5) . . . no
C41 C40 H62 121(5) . . . no
C36 C41 H63 124(4) . . . no
C40 C41 H63 116(3) . . . no
Ru1 H1 Ru1A 16.1(8) . . . no
Cl2A H7 C9 30(2) . . . no
Cl2A H8 C9 16(2) . . . no
Cl2A H9 C9 44(3) . . . no

loop_
_geom_bond_atom_site_label_1
_geom_bond_atom_site_label_2
_geom_bond_distance
_geom_bond_site_symmetry_1
_geom_bond_site_symmetry_2
_geom_bond_publ_flag
Ru1 Ru1A 0.405(11) . . no
C33 C34 1.380(10) . . no
Ru1 Cl2 2.4524(15) . . no
C34 C35 1.358(10) . . no
Ru1 P10 2.346(2) . . no
C36 C37 1.385(9) . . no
Ru1 P20 2.348(2) . . no
C36 C41 1.384(8) . . no
Ru1 P10A 2.02(3) . . no
C37 C38 1.397(9) . . no
Ru1 C3 1.967(5) . . no
C38 C39 1.372(9) . . no
Ru1A P20 2.094(11) . . no
C39 C40 1.373(9) . . no
Ru1A P10A 2.27(3) . . no
C40 C41 1.369(9) . . no
Ru1A P20A 2.34(3) . . no
Ru1A C3 1.722(12) . . no
Cl2A N7 1.03(4) . . no
Cl2A C3 1.83(4) . . no
Cl2A C9 0.89(4) . . no
P10 P10A 0.49(3) . . no
P10 C11 1.876(5) . . no
P10 C14 1.843(6) . . no
P10 C17 1.864(5) . . no
P20 P20A 0.42(3) . . no
P20 C21 1.890(6) . . no
P20 C24 1.869(5) . . no
P20 C27 1.862(6) . . no
P10A C11 1.81(3) . . no
P10A C14 2.17(3) . . no
P10A C17 2.21(3) . . no
P20A C21 1.48(3) . . no
P20A C24 1.96(3) . . no
P20A C27 1.97(4) . . no
N4 C3 1.382(6) . . no
N4 C5 1.380(6) . . no
N4 C8 1.458(7) . . no
N7 C3 1.380(6) . . no
N7 C6 1.388(7) . . no
N7 C9 1.466(8) . . no
C5 C6 1.346(8) . . no
C11 C12 1.525(8) . . no
C11 C13 1.537(9) . . no
C14 C15 1.529(8) . . no
C14 C16 1.523(8) . . no
C17 C18 1.528(8) . . no
C17 C19 1.527(8) . . no
C21 C22 1.526(8) . . no
C21 C23 1.528(9) . . no
C24 C25 1.549(8) . . no
C24 C26 1.517(8) . . no
C27 C28 1.537(8) . . no
C27 C29 1.527(9) . . no
C30 C31 1.380(9) . . no
C30 C35 1.363(10) . . no
C31 C32 1.387(10) . . no
C32 C33 1.360(10) . . no
Ru1 H1 1.45(5) . . no
C28 H47 1.01(5) . . no
Ru1A H1 1.36(5) . . no
C28 H48 0.95(6) . . no
Cl2A H7 1.74(9) . . no
C29 H49 1.10(6) . . no
Cl2A H8 1.81(7) . . no
C29 H50 1.04(6) . . no
Cl2A H9 1.22(8) . . no
C29 H51 0.99(7) . . no
C5 H2 1.10(5) . . no
C30 H52 0.94(6) . . no
C6 H3 1.09(7) . . no
C31 H53 0.83(7) . . no
C8 H4 1.04(6) . . no
C32 H54 0.94(7) . . no
C8 H5 1.05(8) . . no
C33 H55 0.88(7) . . no
C8 H6 1.18(8) . . no
C34 H56 0.82(7) . . no
C9 H7 1.34(9) . . no
C35 H57 0.81(7) . . no
C9 H8 1.01(7) . . no
C36 H58 1.04(6) . . no
C9 H9 1.16(8) . . no
C37 H59 1.10(7) . . no
C11 H10 0.94(5) . . no
C38 H60 1.01(7) . . no
C12 H11 0.95(7) . . no
C39 H61 0.94(7) . . no
C12 H12 1.17(8) . . no
C40 H62 0.95(8) . . no
C12 H13 0.97(7) . . no
C41 H63 1.07(6) . . no
C13 H14 1.11(7) . . no
C13 H15 1.06(6) . . no
C13 H16 0.95(7) . . no
C14 H17 0.75(5) . . no
C15 H18 1.03(6) . . no
C15 H19 1.01(8) . . no
C15 H20 1.08(6) . . no
C16 H21 1.09(6) . . no
C16 H22 0.97(6) . . no
C16 H23 1.09(6) . . no
C17 H24 1.03(4) . . no
C18 H25 0.95(6) . . no
C18 H26 1.14(6) . . no
C18 H27 1.04(6) . . no
C19 H28 1.03(8) . . no
C19 H29 1.02(7) . . no
C19 H30 1.09(7) . . no
C21 H31 0.98(5) . . no
C22 H32 0.84(6) . . no
C22 H33 1.08(7) . . no
C22 H34 0.96(5) . . no
C23 H35 0.90(5) . . no
C23 H36 1.00(5) . . no
C23 H37 1.05(6) . . no
C24 H38 0.94(5) . . no
C25 H39 1.09(6) . . no
C25 H40 1.02(6) . . no
C25 H41 1.06(6) . . no
C26 H42 1.02(6) . . no
C26 H43 0.94(5) . . no
C26 H44 1.07(7) . . no
C27 H45 0.95(6) . . no
C28 H46 1.06(7) . . no
